data_2013022
loop_
_publ_author_name
'Britton, Doyle'

_publ_section_title
;
 <i>o</i>- and <i>m</i>-Benzenedicarbaldehyde
;
_journal_issue 11
_journal_name_full 'Acta Crystallographica Section C'
_journal_page_first o637
_journal_page_last o639
_journal_paper_doi 10.1107/S0108270102015597
_journal_volume 58
_journal_year 2002
_chemical_formula_moiety 'C8 H6 O2'
_chemical_formula_sum 'C8 H6 O2'
_chemical_formula_weight 134.13
_chemical_melting_point 361.0(10)
_chemical_name_common isophthalaldehyde
_chemical_name_systematic
;
benzene-1,3-dicarboxaldehyde, polymorph A
;
_space_group_IT_number 14
_symmetry_cell_setting monoclinic
_symmetry_space_group_name_Hall '-P 2yn'
_symmetry_space_group_name_H-M 'P 1 21/n 1'
_atom_sites_solution_hydrogens geom
_atom_sites_solution_primary direct
_atom_sites_solution_secondary difmap
_audit_creation_method 'SHELXTL plus manual additions'
_cell_angle_alpha 90
_cell_angle_beta 94.980(10)
_cell_angle_gamma 90
_cell_formula_units_Z 4
_cell_length_a 3.7760(10)
_cell_length_b 11.171(3)
_cell_length_c 15.229(4)
_cell_measurement_reflns_used 1982
_cell_measurement_temperature 174(2)
_cell_measurement_theta_max 25.3
_cell_measurement_theta_min 2.7
_cell_volume 640.0(3)
_computing_cell_refinement 'SAINT (Siemens, 1995)'
_computing_data_collection 'SMART (Siemens, 1995)'
_computing_data_reduction SAINT
_computing_molecular_graphics SHELXTL
_computing_publication_material SHELXTL
_computing_structure_refinement SHELXTL
_computing_structure_solution 'SHELXTL (Sheldrick, 1997)'
_diffrn_ambient_temperature 174(2)
_diffrn_measured_fraction_theta_full 0.998
_diffrn_measured_fraction_theta_max 0.998
_diffrn_measurement_device_type 'Siemens SMART area-detector'
_diffrn_measurement_method \w
_diffrn_radiation_monochromator graphite
_diffrn_radiation_source 'fine-focus sealed tube'
_diffrn_radiation_type MoK\a
_diffrn_radiation_wavelength 0.71073
_diffrn_reflns_av_R_equivalents 0.040
_diffrn_reflns_av_sigmaI/netI 0.033
_diffrn_reflns_limit_h_max 4
_diffrn_reflns_limit_h_min -4
_diffrn_reflns_limit_k_max 14
_diffrn_reflns_limit_k_min -14
_diffrn_reflns_limit_l_max 19
_diffrn_reflns_limit_l_min -19
_diffrn_reflns_number 7258
_diffrn_reflns_theta_full 27.49
_diffrn_reflns_theta_max 27.49
_diffrn_reflns_theta_min 2.26
_diffrn_standards_decay_% <1
_diffrn_standards_number 0
_exptl_absorpt_coefficient_mu 0.100
_exptl_absorpt_correction_T_max 0.99
_exptl_absorpt_correction_T_min 0.98
_exptl_absorpt_correction_type multi-scan
_exptl_absorpt_process_details '(SADABS; Sheldrick, 1996; Blessing, 1995)'
_exptl_crystal_colour colorless
_exptl_crystal_density_diffrn 1.392
_exptl_crystal_density_meas ?
_exptl_crystal_density_method 'not measured'
_exptl_crystal_description needle
_exptl_crystal_F_000 280
_exptl_crystal_size_max 0.50
_exptl_crystal_size_mid 0.15
_exptl_crystal_size_min 0.10
_refine_diff_density_max 0.21
_refine_diff_density_min -0.19
_refine_ls_extinction_expression Fc^*^=kFc[1+0.001xFc^2^\l^3^/sin(2\q)]^-1/4^
_refine_ls_extinction_method none
_refine_ls_goodness_of_fit_ref 1.05
_refine_ls_hydrogen_treatment constr
_refine_ls_matrix_type full
_refine_ls_number_parameters 91
_refine_ls_number_reflns 1461
_refine_ls_number_restraints 0
_refine_ls_restrained_S_all 1.05
_refine_ls_R_factor_all 0.054
_refine_ls_R_factor_gt 0.039
_refine_ls_shift/su_max 0.001
_refine_ls_shift/su_mean 0.000
_refine_ls_structure_factor_coef Fsqd
_refine_ls_weighting_details 'calc w = 1/[\s^2^(Fo^2^)+(0.038P)^2^+0.185P] where P=(Fo^2^+2Fc^2^)/3'
_refine_ls_weighting_scheme calc
_refine_ls_wR_factor_gt 0.079
_refine_ls_wR_factor_ref 0.099
_reflns_number_gt 1138
_reflns_number_total 1461
_reflns_threshold_expression I>2\s(I)
_cod_data_source_file fr1394.cif
_cod_data_source_block IIA
_cod_depositor_comments
;
The following automatic conversions were performed:

'_chemical_melting_point' value '360-362 K' was changed to
'361.0(10)' - the average value was taken and precision was
estimated.

Automatic conversion script
Id: cif_fix_values 1646 2011-03-28 12:23:43Z adriana 

The following automatic conversions were performed:

'_chemical_melting_point' value '360-362 K' was changed to
'361.0(10)' - the average value was taken and precision was
estimated.

Automatic conversion script
Id: cif_fix_values 1715 2011-07-08 13:25:40Z adriana 

The following automatic conversions were performed:

'_exptl_crystal_density_meas' value 'not measured' was changed to '?'
- the value is perceived as not measured.

Automatic conversion script
Id: cif_fix_values 3008 2015-01-20 13:52:24Z robertas 
;
_cod_original_sg_symbol_H-M 'P 21/n'
_cod_database_code 2013022
_cod_database_fobs_code 2013022

loop_
_symmetry_equiv_pos_as_xyz
'x, y, z'
'-x+1/2, y+1/2, -z+1/2'
'-x, -y, -z'
'x-1/2, -y-1/2, z-1/2'

loop_
_atom_site_label
_atom_site_fract_x
_atom_site_fract_y
_atom_site_fract_z
_atom_site_U_iso_or_equiv
_atom_site_adp_type
_atom_site_calc_flag
_atom_site_refinement_flags
_atom_site_occupancy
_atom_site_disorder_assembly
_atom_site_disorder_group
_atom_site_type_symbol
O1 0.5734(3) 0.90024(10) 0.80041(7) 0.0430(3) Uani d . 1 . . O
O3 0.8064(3) 0.89332(9) 0.38797(6) 0.0369(3) Uani d . 1 . . O
C1 0.5787(3) 0.82684(12) 0.65384(8) 0.0260(3) Uani d . 1 . . C
C2 0.6535(3) 0.85677(12) 0.56903(9) 0.0249(3) Uani d . 1 . . C
H2 0.7593 0.9318 0.5579 0.030 Uiso calc R 1 . . H
C3 0.5726(3) 0.77623(11) 0.50021(9) 0.0254(3) Uani d . 1 . . C
C4 0.4192(4) 0.66585(12) 0.51721(9) 0.0291(3) Uani d . 1 . . C
H4 0.3606 0.6116 0.4701 0.035 Uiso calc R 1 . . H
C5 0.3517(4) 0.63477(12) 0.60246(10) 0.0312(3) Uani d . 1 . . C
H5 0.2522 0.5589 0.6139 0.037 Uiso calc R 1 . . H
C6 0.4300(4) 0.71482(12) 0.67039(9) 0.0295(3) Uani d . 1 . . C
H6 0.3830 0.6940 0.7287 0.035 Uiso calc R 1 . . H
C7 0.6546(4) 0.91429(13) 0.72568(9) 0.0314(3) Uani d . 1 . . C
H1 0.7744 0.9861 0.7126 0.038 Uiso calc R 1 . . H
C8 0.6506(4) 0.80486(13) 0.40942(9) 0.0303(3) Uani d . 1 . . C
H3 0.5727 0.7497 0.3644 0.036 Uiso calc R 1 . . H

loop_
_atom_site_aniso_label
_atom_site_aniso_U_11
_atom_site_aniso_U_22
_atom_site_aniso_U_33
_atom_site_aniso_U_12
_atom_site_aniso_U_13
_atom_site_aniso_U_23
O1 0.0589(8) 0.0430(7) 0.0280(6) 0.0027(5) 0.0100(5) -0.0015(5)
O3 0.0472(7) 0.0354(6) 0.0293(6) -0.0051(5) 0.0103(5) 0.0044(4)
C1 0.0243(7) 0.0276(7) 0.0263(7) 0.0060(5) 0.0034(5) 0.0027(5)
C2 0.0236(6) 0.0228(7) 0.0286(7) 0.0029(5) 0.0046(5) 0.0030(5)
C3 0.0234(7) 0.0264(7) 0.0268(7) 0.0042(5) 0.0037(5) 0.0024(5)
C4 0.0292(7) 0.0254(7) 0.0329(7) -0.0002(6) 0.0044(6) -0.0018(6)
C5 0.0313(7) 0.0237(7) 0.0394(8) -0.0003(6) 0.0081(6) 0.0059(6)
C6 0.0293(7) 0.0313(7) 0.0291(7) 0.0044(6) 0.0084(6) 0.0080(6)
C7 0.0330(8) 0.0328(8) 0.0284(7) 0.0040(6) 0.0026(6) 0.0016(6)
C8 0.0339(8) 0.0306(7) 0.0270(7) -0.0001(6) 0.0057(6) -0.0016(6)

loop_
_atom_type_symbol
_atom_type_description
_atom_type_scat_dispersion_real
_atom_type_scat_dispersion_imag
_atom_type_scat_source
C C 0.0033 0.0016 'International Tables Vol C Tables 4.2.6.8 and 6.1.1.4'
H H 0.0000 0.0000 'International Tables Vol C Tables 4.2.6.8 and 6.1.1.4'
O O 0.0106 0.0060 'International Tables Vol C Tables 4.2.6.8 and 6.1.1.4'

loop_
_geom_angle_atom_site_label_1
_geom_angle_atom_site_label_2
_geom_angle_atom_site_label_3
_geom_angle
C2 C1 C6 119.95(13)
C2 C1 C7 119.26(12)
C6 C1 C7 120.80(12)
C1 C2 C3 119.69(12)
C1 C2 H2 120.2
C3 C2 H2 120.2
C2 C3 C4 119.84(12)
C2 C3 C8 121.10(12)
C4 C3 C8 119.05(12)
C5 C4 C3 120.46(13)
C5 C4 H4 119.8
C3 C4 H4 119.8
C6 C5 C4 119.61(13)
C6 C5 H5 120.2
C4 C5 H5 120.2
C5 C6 C1 120.42(13)
C5 C6 H6 119.8
C1 C6 H6 119.8
O1 C7 C1 124.10(14)
O1 C7 H1 118.0
C1 C7 H1 118.0
O3 C8 C3 124.91(13)
O3 C8 H3 117.5
C3 C8 H3 117.5

loop_
_geom_bond_atom_site_label_1
_geom_bond_atom_site_label_2
_geom_bond_site_symmetry_2
_geom_bond_distance
_geom_bond_publ_flag
O1 C7 . 1.2143(17) ?
O3 C8 . 1.2094(17) ?
C1 C2 . 1.3867(19) ?
C1 C6 . 1.4033(19) ?
C1 C7 . 1.4761(19) ?
C2 C3 . 1.3948(19) ?
C2 H2 . 0.9500 ?
C3 C4 . 1.3961(19) ?
C3 C8 . 1.4736(18) ?
C4 C5 . 1.389(2) ?
C4 H4 . 0.9500 ?
C5 C6 . 1.380(2) ?
C5 H5 . 0.9500 ?
C6 H6 . 0.9500 ?
C7 H1 . 0.9500 ?
C8 H3 . 0.9500 ?

loop_
_geom_torsion_atom_site_label_1
_geom_torsion_atom_site_label_2
_geom_torsion_atom_site_label_3
_geom_torsion_atom_site_label_4
_geom_torsion
C6 C1 C2 C3 1.48(19)
C7 C1 C2 C3 -178.01(12)
C1 C2 C3 C4 -0.41(19)
C1 C2 C3 C8 -179.60(12)
C2 C3 C4 C5 -1.0(2)
C8 C3 C4 C5 178.17(13)
C3 C4 C5 C6 1.4(2)
C4 C5 C6 C1 -0.3(2)
C2 C1 C6 C5 -1.1(2)
C7 C1 C6 C5 178.36(13)
C2 C1 C7 O1 174.03(14)
C6 C1 C7 O1 -5.5(2)
C2 C3 C8 O3 5.0(2)
C4 C3 C8 O3 -174.23(14)

loop_
_cod_related_entry_id
_cod_related_entry_database
_cod_related_entry_code
1 ChemSpider 32002
